data_1516161
loop_
_publ_author_name
'Bushuyev, Oleksandr S.'
'Corkery, T. Christopher'
'Barrett, Christopher J.'
'Fri\<s\<ci\'c, Tomislav'

_publ_section_title
;
 Photo-mechanical azobenzene cocrystals and in situ X-ray diffraction
 monitoring of their optically-induced crystal-to-crystal isomerisation
;
_journal_issue 8
_journal_name_full 'Chemical Science'
_journal_page_first 3158
_journal_paper_doi 10.1039/c4sc00987h
_journal_volume 5
_journal_year 2014
_chemical_formula_sum 'C22 H8 F8 I2 N6'
_chemical_formula_weight 762.14
_chemical_name_systematic
; 
 ? 
;
_space_group_IT_number 15
_symmetry_cell_setting monoclinic
_symmetry_space_group_name_Hall '-C 2yc'
_symmetry_space_group_name_H-M 'C 1 2/c 1'
_atom_sites_solution_hydrogens geom
_atom_sites_solution_primary direct
_atom_sites_solution_secondary difmap
_audit_creation_method SHELXL-97
_cell_angle_alpha 90.00
_cell_angle_beta 120.6230(10)
_cell_angle_gamma 90.00
_cell_formula_units_Z 4
_cell_length_a 28.722(4)
_cell_length_b 5.1901(7)
_cell_length_c 18.220(3)
_cell_measurement_reflns_used 5971
_cell_measurement_temperature 100(2)
_cell_measurement_theta_max 28.04
_cell_measurement_theta_min 2.26
_cell_volume 2337.3(6)
_computing_cell_refinement 'Bruker SAINT'
_computing_data_collection 'Bruker APEX2'
_computing_data_reduction 'Bruker SAINT'
_computing_molecular_graphics 'Bruker SHELXTL'
_computing_publication_material 'Bruker SHELXTL'
_computing_structure_refinement 'SHELXL-97 (Sheldrick, 2008)'
_computing_structure_solution 'SHELXS-97 (Sheldrick, 2008)'
_diffrn_ambient_temperature 100(2)
_diffrn_measured_fraction_theta_full 0.999
_diffrn_measured_fraction_theta_max 0.946
_diffrn_measurement_device_type 'Bruker APEX-II CCD'
_diffrn_measurement_method '\f and \w scans'
_diffrn_radiation_monochromator graphite
_diffrn_radiation_source 'fine-focus sealed tube'
_diffrn_radiation_type MoK\a
_diffrn_radiation_wavelength 0.71073
_diffrn_reflns_av_R_equivalents 0.0267
_diffrn_reflns_av_sigmaI/netI 0.0225
_diffrn_reflns_limit_h_max 37
_diffrn_reflns_limit_h_min -38
_diffrn_reflns_limit_k_max 6
_diffrn_reflns_limit_k_min -6
_diffrn_reflns_limit_l_max 23
_diffrn_reflns_limit_l_min -22
_diffrn_reflns_number 12549
_diffrn_reflns_theta_full 26.00
_diffrn_reflns_theta_max 28.28
_diffrn_reflns_theta_min 1.65
_exptl_absorpt_coefficient_mu 2.781
_exptl_absorpt_correction_T_max 0.8781
_exptl_absorpt_correction_T_min 0.3702
_exptl_absorpt_correction_type multi-scan
_exptl_absorpt_process_details SADABS
_exptl_crystal_colour orange
_exptl_crystal_density_diffrn 2.166
_exptl_crystal_density_method 'not measured'
_exptl_crystal_description needle
_exptl_crystal_F_000 1440
_exptl_crystal_size_max 0.45
_exptl_crystal_size_mid 0.15
_exptl_crystal_size_min 0.05
_refine_diff_density_max 0.871
_refine_diff_density_min -0.363
_refine_diff_density_rms 0.090
_refine_ls_extinction_method none
_refine_ls_goodness_of_fit_ref 1.042
_refine_ls_hydrogen_treatment constr
_refine_ls_matrix_type full
_refine_ls_number_parameters 172
_refine_ls_number_reflns 2737
_refine_ls_number_restraints 0
_refine_ls_restrained_S_all 1.042
_refine_ls_R_factor_all 0.0266
_refine_ls_R_factor_gt 0.0214
_refine_ls_shift/su_max 0.007
_refine_ls_shift/su_mean 0.000
_refine_ls_structure_factor_coef Fsqd
_refine_ls_weighting_details 'calc w=1/[\s^2^(Fo^2^)+(0.0191P)^2^+6.7143P] where P=(Fo^2^+2Fc^2^)/3'
_refine_ls_weighting_scheme calc
_refine_ls_wR_factor_gt 0.0476
_refine_ls_wR_factor_ref 0.0498
_reflns_number_gt 2428
_reflns_number_total 2737
_reflns_threshold_expression >2sigma(I)
_cod_data_source_file c4sc00987h6.cif
_cod_data_source_block (cis-2)(trans-ape)
_cod_depositor_comments
;
The following automatic conversions were performed:

'_symmetry_cell_setting' value 'Monoclinic' changed to 'monoclinic'
according to
/usr/data/users/saulius/crontab/automatic-downloads/rss-feeds/RSC/lib/dictionaries/cif_core.dic
dictionary named 'cif_core.dic' version 2.4.2 from 2011-04-26.

Automatic conversion script
Id: cif_fix_values 2281 2013-09-26 08:29:07Z andrius 

 Adding full bibliography for 1516158--1516167.cif.
;
_cod_original_cell_volume 2337.2(6)
_cod_original_sg_symbol_H-M C2/c
_cod_database_code 1516161

loop_
_symmetry_equiv_pos_as_xyz
'x, y, z'
'-x, y, -z+1/2'
'x+1/2, y+1/2, z'
'-x+1/2, y+1/2, -z+1/2'
'-x, -y, -z'
'x, -y, z-1/2'
'-x+1/2, -y+1/2, -z'
'x+1/2, -y+1/2, z-1/2'

loop_
_atom_site_label
_atom_site_type_symbol
_atom_site_fract_x
_atom_site_fract_y
_atom_site_fract_z
_atom_site_U_iso_or_equiv
_atom_site_adp_type
_atom_site_occupancy
_atom_site_symmetry_multiplicity
_atom_site_calc_flag
_atom_site_refinement_flags
I1 I 0.887595(7) 0.77797(3) 0.391248(10) 0.01986(6) Uani 1 1 d .
F1 F 0.87498(6) -0.0015(3) 0.18672(10) 0.0277(4) Uani 1 1 d .
F2 F 0.83357(6) 0.3615(3) 0.24255(10) 0.0279(4) Uani 1 1 d .
F3 F 1.01081(6) 0.6526(3) 0.43797(9) 0.0254(3) Uani 1 1 d .
F4 F 1.05146(6) 0.2909(3) 0.38073(10) 0.0236(3) Uani 1 1 d .
N1 N 0.98224(9) -0.0893(4) 0.26013(14) 0.0208(4) Uani 1 1 d .
N2 N 0.66561(9) 0.6232(4) 0.06181(15) 0.0232(5) Uani 1 1 d .
N3 N 0.75940(10) 1.2039(5) 0.03588(15) 0.0266(5) Uani 1 1 d .
C1 C 0.92094(10) 0.5147(5) 0.34268(16) 0.0184(5) Uani 1 1 d .
C2 C 0.88747(10) 0.3510(5) 0.27705(16) 0.0194(5) Uani 1 1 d .
C3 C 0.90829(10) 0.1640(5) 0.24736(16) 0.0188(5) Uani 1 1 d .
C4 C 0.96361(10) 0.1416(5) 0.28053(15) 0.0170(5) Uani 1 1 d .
C5 C 0.99750(10) 0.3102(5) 0.34535(16) 0.0174(5) Uani 1 1 d .
C6 C 0.97625(10) 0.4926(5) 0.37552(15) 0.0181(5) Uani 1 1 d .
C7 C 0.71515(11) 0.6900(5) 0.12459(18) 0.0257(6) Uani 1 1 d .
H7 H 0.7299 0.6009 0.1774 0.031 Uiso 1 1 calc R
C8 C 0.74578(11) 0.8798(6) 0.11703(18) 0.0274(6) Uani 1 1 d .
H8 H 0.7805 0.9230 0.1637 0.033 Uiso 1 1 calc R
C9 C 0.72482(11) 1.0072(5) 0.03949(18) 0.0226(5) Uani 1 1 d .
C10 C 0.64593(11) 0.7479(5) -0.01236(17) 0.0237(5) Uani 1 1 d .
H10 H 0.6109 0.7027 -0.0576 0.028 Uiso 1 1 calc R
C11 C 0.67394(11) 0.9402(5) -0.02689(17) 0.0237(6) Uani 1 1 d .
H11 H 0.6587 1.0233 -0.0808 0.028 Uiso 1 1 calc R

loop_
_atom_site_aniso_label
_atom_site_aniso_U_11
_atom_site_aniso_U_22
_atom_site_aniso_U_33
_atom_site_aniso_U_23
_atom_site_aniso_U_13
_atom_site_aniso_U_12
I1 0.02418(10) 0.01736(9) 0.02310(9) 0.00149(6) 0.01572(7) 0.00398(6)
F1 0.0240(8) 0.0338(9) 0.0264(8) -0.0129(7) 0.0136(7) -0.0087(7)
F2 0.0166(8) 0.0381(9) 0.0275(8) -0.0036(7) 0.0101(7) 0.0021(7)
F3 0.0234(8) 0.0275(8) 0.0250(8) -0.0098(6) 0.0122(7) -0.0051(6)
F4 0.0166(7) 0.0308(8) 0.0234(8) -0.0036(6) 0.0101(6) 0.0011(6)
N1 0.0263(12) 0.0182(11) 0.0236(11) -0.0003(9) 0.0169(10) 0.0006(9)
N2 0.0242(12) 0.0201(11) 0.0306(12) 0.0002(9) 0.0178(10) -0.0027(9)
N3 0.0250(12) 0.0293(12) 0.0253(11) 0.0013(10) 0.0128(10) -0.0027(10)
C1 0.0232(13) 0.0168(12) 0.0205(13) 0.0027(9) 0.0149(11) 0.0019(10)
C2 0.0165(12) 0.0243(13) 0.0190(12) 0.0031(10) 0.0103(10) 0.0018(10)
C3 0.0197(13) 0.0193(12) 0.0172(12) -0.0024(9) 0.0093(10) -0.0041(10)
C4 0.0218(13) 0.0159(11) 0.0181(12) 0.0014(9) 0.0137(11) 0.0006(9)
C5 0.0163(12) 0.0194(12) 0.0173(12) 0.0021(9) 0.0091(10) 0.0005(9)
C6 0.0210(13) 0.0164(12) 0.0162(12) -0.0003(9) 0.0090(10) -0.0034(9)
C7 0.0240(14) 0.0278(14) 0.0269(14) 0.0083(11) 0.0141(12) 0.0022(11)
C8 0.0204(14) 0.0322(15) 0.0283(15) 0.0012(12) 0.0114(12) -0.0042(11)
C9 0.0225(13) 0.0187(13) 0.0322(15) -0.0003(10) 0.0180(12) -0.0015(10)
C10 0.0213(13) 0.0264(14) 0.0236(13) -0.0029(10) 0.0116(11) -0.0040(11)
C11 0.0257(14) 0.0262(14) 0.0213(13) 0.0037(10) 0.0135(11) 0.0022(11)

loop_
_atom_type_symbol
_atom_type_description
_atom_type_scat_dispersion_real
_atom_type_scat_dispersion_imag
_atom_type_scat_source
C C 0.0033 0.0016 'International Tables Vol C Tables 4.2.6.8 and 6.1.1.4'
H H 0.0000 0.0000 'International Tables Vol C Tables 4.2.6.8 and 6.1.1.4'
N N 0.0061 0.0033 'International Tables Vol C Tables 4.2.6.8 and 6.1.1.4'
F F 0.0171 0.0103 'International Tables Vol C Tables 4.2.6.8 and 6.1.1.4'
I I -0.4742 1.8119 'International Tables Vol C Tables 4.2.6.8 and 6.1.1.4'

loop_
_geom_angle_atom_site_label_1
_geom_angle_atom_site_label_2
_geom_angle_atom_site_label_3
_geom_angle
_geom_angle_site_symmetry_1
N1 N1 C4 122.97(13) 2_755
C10 N2 C7 117.1(2) .
N3 N3 C9 112.5(3) 7_675
C2 C1 C6 117.5(2) .
C2 C1 I1 119.90(18) .
C6 C1 I1 122.58(19) .
F2 C2 C1 120.6(2) .
F2 C2 C3 118.0(2) .
C1 C2 C3 121.4(2) .
F1 C3 C2 120.1(2) .
F1 C3 C4 118.9(2) .
C2 C3 C4 121.0(2) .
C3 C4 C5 117.9(2) .
C3 C4 N1 116.9(2) .
C5 C4 N1 123.5(2) .
F4 C5 C6 119.6(2) .
F4 C5 C4 119.8(2) .
C6 C5 C4 120.5(2) .
F3 C6 C5 118.2(2) .
F3 C6 C1 120.1(2) .
C5 C6 C1 121.7(2) .
N2 C7 C8 123.8(3) .
C7 C8 C9 118.4(3) .
C11 C9 C8 119.1(2) .
C11 C9 N3 125.4(2) .
C8 C9 N3 115.4(2) .
N2 C10 C11 123.6(3) .
C9 C11 C10 118.0(2) .

loop_
_geom_bond_atom_site_label_1
_geom_bond_atom_site_label_2
_geom_bond_distance
_geom_bond_site_symmetry_2
I1 C1 2.105(2) .
F1 C3 1.340(3) .
F2 C2 1.343(3) .
F3 C6 1.349(3) .
F4 C5 1.345(3) .
N1 N1 1.249(4) 2_755
N1 C4 1.436(3) .
N2 C10 1.337(4) .
N2 C7 1.340(4) .
N3 N3 1.229(5) 7_675
N3 C9 1.449(3) .
C1 C2 1.380(4) .
C1 C6 1.388(4) .
C2 C3 1.387(4) .
C3 C4 1.387(4) .
C4 C5 1.392(3) .
C5 C6 1.383(3) .
C7 C8 1.374(4) .
C8 C9 1.389(4) .
C9 C11 1.385(4) .
C10 C11 1.389(4) .
